data_7041763
loop_
_publ_author_name
'Duan, Hai-Bao'
'Yu, Shan-Shan'
'Liu, Shao-Xian'
'Zhang, Hui'

_publ_section_title
;
 An inorganic-organic hybrid crystal with a two-step dielectric response
 and thermochromic luminescence.
;
_journal_issue 7
_journal_name_full 'Dalton transactions (Cambridge, England : 2003)'
_journal_page_first 2220
_journal_page_last 2227
_journal_paper_doi 10.1039/c6dt03691k
_journal_volume 46
_journal_year 2017
_chemical_formula_moiety 'C7 H11 I3 N2 Pb'
_chemical_formula_sum 'C7 H11 I3 N2 Pb'
_chemical_formula_weight 711.07
_space_group_crystal_system orthorhombic
_space_group_IT_number 62
_space_group_name_Hall '-P 2ac 2n'
_space_group_name_H-M_alt 'P n m a'
_symmetry_space_group_name_Hall '-P 2ac 2n'
_symmetry_space_group_name_H-M 'P n m a'
_atom_sites_solution_hydrogens mixed
_audit_creation_method SHELXL-2014/7
_audit_update_record
;
2017-01-15 deposited with the CCDC.
2017-01-19 downloaded from the CCDC.
;
_cell_angle_alpha 90
_cell_angle_beta 90
_cell_angle_gamma 90
_cell_formula_units_Z 4
_cell_length_a 7.8382(6)
_cell_length_b 10.3922(7)
_cell_length_c 18.2707(13)
_cell_measurement_reflns_used 6350
_cell_measurement_temperature 300(2)
_cell_measurement_theta_max 25.7823
_cell_measurement_theta_min 2.4635
_cell_volume 1488.26(19)
_computing_cell_refinement 'Bruker SAINT'
_computing_data_collection 'Bruker APEX2'
_computing_data_reduction 'Bruker SAINT'
_computing_molecular_graphics 'Bruker SHELXTL'
_computing_publication_material 'Bruker SHELXTL'
_computing_structure_refinement 'SHELXL-2016/6 (Sheldrick, 2016)'
_computing_structure_solution 'SHELXT 2014/5 (Sheldrick, 2014)'
_diffrn_ambient_temperature 300(2)
_diffrn_measured_fraction_theta_full 0.998
_diffrn_measured_fraction_theta_max 0.998
_diffrn_measurement_device_type 'Bruker APEX-II CCD'
_diffrn_measurement_method '\f and \w scans'
_diffrn_radiation_monochromator graphite
_diffrn_radiation_source 'fine-focus sealed tube'
_diffrn_radiation_type MoK\a
_diffrn_radiation_wavelength 0.71073
_diffrn_reflns_av_R_equivalents 0.2793
_diffrn_reflns_av_unetI/netI 0.0793
_diffrn_reflns_Laue_measured_fraction_full 0.998
_diffrn_reflns_Laue_measured_fraction_max 0.998
_diffrn_reflns_limit_h_max 9
_diffrn_reflns_limit_h_min -9
_diffrn_reflns_limit_k_max 12
_diffrn_reflns_limit_k_min -12
_diffrn_reflns_limit_l_max 21
_diffrn_reflns_limit_l_min -21
_diffrn_reflns_number 16469
_diffrn_reflns_point_group_measured_fraction_full 0.998
_diffrn_reflns_point_group_measured_fraction_max 0.998
_diffrn_reflns_theta_full 25.000
_diffrn_reflns_theta_max 25.000
_diffrn_reflns_theta_min 3.425
_exptl_absorpt_coefficient_mu 17.528
_exptl_absorpt_correction_T_max 0.168
_exptl_absorpt_correction_T_min 0.160
_exptl_absorpt_correction_type multi-scan
_exptl_absorpt_process_details 'SADABS v.2.10 (Bruker,2003)'
_exptl_crystal_colour yellow
_exptl_crystal_density_diffrn 3.174
_exptl_crystal_description needele
_exptl_crystal_F_000 1232
_exptl_crystal_size_max 0.300
_exptl_crystal_size_mid 0.200
_exptl_crystal_size_min 0.100
_refine_diff_density_max 3.533
_refine_diff_density_min -2.710
_refine_diff_density_rms 0.541
_refine_ls_extinction_method none
_refine_ls_goodness_of_fit_ref 1.064
_refine_ls_hydrogen_treatment constr
_refine_ls_matrix_type full
_refine_ls_number_parameters 96
_refine_ls_number_reflns 1393
_refine_ls_number_restraints 60
_refine_ls_restrained_S_all 1.041
_refine_ls_R_factor_all 0.0708
_refine_ls_R_factor_gt 0.0666
_refine_ls_shift/su_max 0.000
_refine_ls_shift/su_mean 0.000
_refine_ls_structure_factor_coef Fsqd
_refine_ls_weighting_details 'w=1/[\s^2^(Fo^2^)+(0.1381P)^2^+6.2294P] where P=(Fo^2^+2Fc^2^)/3'
_refine_ls_weighting_scheme calc
_refine_ls_wR_factor_gt 0.1886
_refine_ls_wR_factor_ref 0.1941
_reflns_Friedel_coverage 0.000
_reflns_number_gt 1249
_reflns_number_total 1393
_reflns_threshold_expression 'I > 2\s(I)'
_cod_data_source_file c6dt03691k2.cif
_cod_data_source_block 1-300K
_cod_depositor_comments 'Adding full bibliography for 7041760--7041764.cif.'
_cod_database_code 7041763
_shelx_shelxl_version_number 2014/7
_shelx_space_group_comment
;
The symmetry employed for this shelxl refinement is uniquely defined
by the following loop, which should always be used as a source of
symmetry information in preference to the above space-group names.
They are only intended as comments.
;
_shelx_estimated_absorpt_t_min 0.249
_shelx_estimated_absorpt_t_max 0.273
_structure_special_details
;
 This structure is part of a multi-temperature experiment.
;

loop_
_space_group_symop_operation_xyz
'x, y, z'
'-x+1/2, -y, z+1/2'
'-x, y+1/2, -z'
'x+1/2, -y+1/2, -z+1/2'
'-x, -y, -z'
'x-1/2, y, -z-1/2'
'x, -y-1/2, z'
'-x-1/2, y-1/2, z-1/2'

loop_
_atom_site_label
_atom_site_type_symbol
_atom_site_fract_x
_atom_site_fract_y
_atom_site_fract_z
_atom_site_U_iso_or_equiv
_atom_site_adp_type
_atom_site_occupancy
_atom_site_site_symmetry_order
_atom_site_calc_flag
_atom_site_refinement_flags_posn
_atom_site_refinement_flags_adp
_atom_site_refinement_flags_occupancy
_atom_site_disorder_assembly
_atom_site_disorder_group
C1 C 0.4579(19) 0.250000 0.6518(12) 0.047(5) Uani 1 2 d S T P . .
C2 C 0.530(2) 0.1335(15) 0.6266(8) 0.062(4) Uani 1 1 d . . . . .
H2 H 0.488765 0.054629 0.642835 0.074 Uiso 1 1 calc R U . . .
C3 C 0.659(2) 0.1396(16) 0.5789(8) 0.065(4) Uani 1 1 d . . . . .
H3 H 0.703781 0.063019 0.561087 0.078 Uiso 1 1 calc R U . . .
C4A C 0.874(4) 0.287(7) 0.5035(18) 0.073(6) Uani 0.37(2) 1 d D U P A -1
H4A1 H 0.854709 0.247941 0.456055 0.088 Uiso 0.37(2) 1 calc R U P A -1
H4A2 H 0.874753 0.379698 0.496874 0.088 Uiso 0.37(2) 1 calc R U P A -1
C5A C 1.034(3) 0.248(19) 0.5295(17) 0.073(7) Uani 0.37(2) 1 d D U P A -1
H5A1 H 1.061772 0.296081 0.572918 0.110 Uiso 0.37(2) 1 calc R U P A -1
H5A2 H 1.119086 0.264277 0.492729 0.110 Uiso 0.37(2) 1 calc R U P A -1
H5A3 H 1.031465 0.158129 0.540728 0.110 Uiso 0.37(2) 1 calc R U P A -1
C4B C 0.850(13) 0.223(14) 0.492(4) 0.073(6) Uani 0.13(2) 1 d D U P A -2
H4B1 H 0.785681 0.200446 0.448221 0.087 Uiso 0.13(2) 1 calc R U P A -2
H4B2 H 0.914882 0.300323 0.481013 0.087 Uiso 0.13(2) 1 calc R U P A -2
C5B C 0.963(10) 0.123(12) 0.508(6) 0.075(8) Uani 0.13(2) 1 d D U P A -2
H5B1 H 1.072225 0.138812 0.486270 0.112 Uiso 0.13(2) 1 d R U P A -2
H5B2 H 0.917814 0.043184 0.490196 0.112 Uiso 0.13(2) 1 d R U P A -2
H5B3 H 0.976594 0.117108 0.560611 0.112 Uiso 0.13(2) 1 d R U P A -2
I1 I 0.95827(10) 0.03946(9) 0.31848(5) 0.0522(4) Uani 1 1 d . . . . .
I2 I 0.44858(13) 0.250000 0.38895(6) 0.0453(4) Uani 1 2 d S T P . .
N1 N 0.334(2) 0.250000 0.7028(10) 0.064(4) Uani 1 2 d S T P . .
H1A H 0.297799 0.321584 0.720520 0.076 Uiso 0.5 1 calc R U P . .
H1B H 0.291437 0.178416 0.717677 0.076 Uiso 0.5 1 calc R U P . .
N2 N 0.7252(18) 0.250000 0.5557(8) 0.072(5) Uani 1 2 d DS TU P . .
Pb1 Pb 0.70892(7) 0.250000 0.24918(3) 0.0357(4) Uani 1 2 d S T P . .

loop_
_atom_site_aniso_label
_atom_site_aniso_U_11
_atom_site_aniso_U_22
_atom_site_aniso_U_33
_atom_site_aniso_U_23
_atom_site_aniso_U_13
_atom_site_aniso_U_12
C1 0.040(11) 0.036(10) 0.066(11) 0.000 -0.003(7) 0.000
C2 0.096(13) 0.027(7) 0.063(8) 0.001(6) -0.004(7) 0.012(7)
C3 0.064(9) 0.062(9) 0.070(8) 0.005(7) 0.015(8) 0.029(8)
C4A 0.034(9) 0.135(18) 0.051(9) 0.001(8) 0.010(7) 0.003(7)
C5A 0.034(9) 0.13(2) 0.053(11) 0.002(14) 0.014(8) 0.003(13)
C4B 0.034(9) 0.135(18) 0.049(9) 0.001(8) 0.007(8) 0.001(8)
C5B 0.037(13) 0.13(2) 0.053(14) 0.003(13) 0.007(12) 0.001(10)
I1 0.0460(7) 0.0391(6) 0.0716(7) 0.0085(4) -0.0002(3) -0.0016(3)
I2 0.0403(7) 0.0466(8) 0.0490(7) 0.000 -0.0018(4) 0.000
N1 0.057(10) 0.045(9) 0.089(11) 0.000 0.012(9) 0.000
N2 0.034(7) 0.136(16) 0.047(7) 0.000 0.004(6) 0.000
Pb1 0.0225(5) 0.0329(5) 0.0517(5) 0.000 0.0002(2) 0.000

loop_
_atom_type_symbol
_atom_type_description
_atom_type_scat_dispersion_real
_atom_type_scat_dispersion_imag
_atom_type_scat_source
C C 0.0033 0.0016 'International Tables Vol C Tables 4.2.6.8 and 6.1.1.4'
H H 0.0000 0.0000 'International Tables Vol C Tables 4.2.6.8 and 6.1.1.4'
N N 0.0061 0.0033 'International Tables Vol C Tables 4.2.6.8 and 6.1.1.4'
I I -0.4742 1.8119 'International Tables Vol C Tables 4.2.6.8 and 6.1.1.4'
Pb Pb -3.3944 10.1111 'International Tables Vol C Tables 4.2.6.8 and 6.1.1.4'

loop_
_geom_angle_atom_site_label_1
_geom_angle_atom_site_label_2
_geom_angle_atom_site_label_3
_geom_angle
_geom_angle_site_symmetry_1
_geom_angle_site_symmetry_3
N1 C1 C2 121.0(10) . 7_565
N1 C1 C2 121.0(10) . .
C2 C1 C2 117.9(19) 7_565 .
C3 C2 C1 118.4(15) . .
C3 C2 H2 120.8 . .
C1 C2 H2 120.8 . .
N2 C3 C2 123.1(15) . .
N2 C3 H3 118.5 . .
C2 C3 H3 118.5 . .
C5A C4A N2 113(2) . .
C5A C4A H4A1 108.9 . .
N2 C4A H4A1 108.9 . .
C5A C4A H4A2 108.9 . .
N2 C4A H4A2 108.9 . .
H4A1 C4A H4A2 107.8 . .
C4A C5A H5A1 109.5 . .
C4A C5A H5A2 109.5 . .
H5A1 C5A H5A2 109.5 . .
C4A C5A H5A3 109.5 . .
H5A1 C5A H5A3 109.5 . .
H5A2 C5A H5A3 109.5 . .
C5B C4B N2 112(3) . .
C5B C4B H4B1 109.3 . .
N2 C4B H4B1 109.3 . .
C5B C4B H4B2 109.3 . .
N2 C4B H4B2 109.3 . .
H4B1 C4B H4B2 108.0 . .
C4B C5B H5B1 109.9 . .
C4B C5B H5B2 109.2 . .
H5B1 C5B H5B2 109.5 . .
C4B C5B H5B3 109.3 . .
H5B1 C5B H5B3 109.5 . .
H5B2 C5B H5B3 109.5 . .
Pb1 I1 Pb1 75.73(2) 6_656 .
Pb1 I2 Pb1 75.29(3) 6_556 .
C1 N1 H1A 120.0 . .
C1 N1 H1B 120.0 . .
H1A N1 H1B 120.0 . .
C3 N2 C3 119.3(16) . 7_565
C3 N2 C4B 109(6) . .
C3 N2 C4B 130(5) 7_565 .
C3 N2 C4A 135(3) . .
C3 N2 C4A 106(3) 7_565 .
I2 Pb1 I1 93.26(2) 6_656 6_556
I2 Pb1 I1 93.26(2) 6_656 4_455
I1 Pb1 I1 86.62(4) 6_556 4_455
I2 Pb1 I1 87.29(2) 6_656 .
I1 Pb1 I1 93.47(3) 6_556 .
I1 Pb1 I1 179.44(2) 4_455 .
I2 Pb1 I1 87.29(2) 6_656 7_565
I1 Pb1 I1 179.44(2) 6_556 7_565
I1 Pb1 I1 93.47(3) 4_455 7_565
I1 Pb1 I1 86.43(4) . 7_565
I2 Pb1 I2 178.03(3) 6_656 .
I1 Pb1 I2 85.31(2) 6_556 .
I1 Pb1 I2 85.31(2) 4_455 .
I1 Pb1 I2 94.14(2) . .
I1 Pb1 I2 94.14(2) 7_565 .

loop_
_geom_bond_atom_site_label_1
_geom_bond_atom_site_label_2
_geom_bond_distance
_geom_bond_site_symmetry_2
C1 N1 1.34(3) .
C1 C2 1.413(17) 7_565
C1 C2 1.413(17) .
C2 C3 1.33(2) .
C2 H2 0.9300 .
C3 N2 1.330(17) .
C3 H3 0.9300 .
C4A C5A 1.40(2) .
C4A N2 1.557(18) .
C4A H4A1 0.9700 .
C4A H4A2 0.9700 .
C5A H5A1 0.9600 .
C5A H5A2 0.9600 .
C5A H5A3 0.9600 .
C4B C5B 1.40(2) .
C4B N2 1.55(2) .
C4B H4B1 0.9700 .
C4B H4B2 0.9700 .
C5B H5B1 0.9600 .
C5B H5B2 0.9600 .
C5B H5B3 0.9600 .
I1 Pb1 3.1900(9) 6_656
I1 Pb1 3.1954(9) .
I2 Pb1 3.1461(12) 6_556
I2 Pb1 3.2688(12) .
N1 H1A 0.8600 .
N1 H1B 0.8600 .
